data_7116238
loop_
_publ_author_name
'Reyes-Guti\'errez, Paul E'
'Jir\'asek, Michael'
'Severa, Luk\'a\<s'
'Novotn\'a, Pavl\'ina'
'Koval, Du\<san'
'S\'azelov\'a, Petra'
'V\'avra, Jan'
'Meyer, Andreas'
'C\'isa\<rov\'a, Ivana'
'\<Saman, David'
'Pohl, Radek'
'\<St\<ep\'anek, Petr'
'Slav\'i\<cek, Petr'
'Coe, Benjamin J.'
'H\'ajek, Miroslav'
'Ka\<si\<cka, V\'aclav'
'Urbanov\'a, Marie'
'Tepl\'y, Filip'

_publ_section_title
;
 Functional helquats: helical cationic dyes with marked, switchable
 chiroptical properties in the visible region.
;
_journal_issue 9
_journal_name_full 'Chemical communications (Cambridge, England)'
_journal_page_first 1583
_journal_page_last 1586
_journal_paper_doi 10.1039/c4cc08967g
_journal_volume 51
_journal_year 2015
_chemical_compound_source 'synthesized by the authors'
_chemical_formula_moiety 'C36 H35 N3, 2(C10 H7 O3 S), C H3 N O2'
_chemical_formula_sum 'C57 H52 N4 O8 S2'
_chemical_formula_weight 985.15
_chemical_name_systematic
;
?
;
_space_group_IT_number 2
_symmetry_cell_setting triclinic
_symmetry_space_group_name_Hall '-P 1'
_symmetry_space_group_name_H-M 'P -1'
_atom_sites_solution_hydrogens geom
_atom_sites_solution_primary direct
_atom_sites_solution_secondary difmap
_audit_creation_method SHELXL-97
_audit_update_record
;
2013-02-20 deposited with the CCDC.
2014-12-15 downloaded from the CCDC.
;
_cell_angle_alpha 70.455(2)
_cell_angle_beta 86.370(2)
_cell_angle_gamma 77.900(2)
_cell_formula_units_Z 2
_cell_length_a 8.2074(6)
_cell_length_b 16.4498(11)
_cell_length_c 19.3506(12)
_cell_measurement_reflns_used 5043
_cell_measurement_temperature 150(2)
_cell_measurement_theta_max 24.71
_cell_measurement_theta_min 2.54
_cell_volume 2407.2(3)
_computing_cell_refinement 'Bruker SAINT'
_computing_data_collection 'Bruker APEX2'
_computing_data_reduction 'Bruker SAINT'
_computing_structure_refinement 'SHELXL-97 (Sheldrick, 2008)'
_computing_structure_solution 'SHELXS-97 (Sheldrick, 2008'
_diffrn_ambient_temperature 150(2)
_diffrn_measured_fraction_theta_full 0.972
_diffrn_measured_fraction_theta_max 0.972
_diffrn_measurement_device_type 'Bruker APEX-II CCD'
_diffrn_measurement_method '\f and \w scans'
_diffrn_radiation_monochromator graphite
_diffrn_radiation_source 'fine-focus sealed tube'
_diffrn_radiation_type MoK\a
_diffrn_radiation_wavelength 0.71073
_diffrn_reflns_av_R_equivalents 0.0295
_diffrn_reflns_av_sigmaI/netI 0.0577
_diffrn_reflns_limit_h_max 9
_diffrn_reflns_limit_h_min -9
_diffrn_reflns_limit_k_max 19
_diffrn_reflns_limit_k_min -17
_diffrn_reflns_limit_l_max 22
_diffrn_reflns_limit_l_min -17
_diffrn_reflns_number 16715
_diffrn_reflns_theta_full 25.00
_diffrn_reflns_theta_max 25.00
_diffrn_reflns_theta_min 1.34
_diffrn_standards_number 0
_exptl_absorpt_coefficient_mu 0.174
_exptl_absorpt_correction_T_max 0.9835
_exptl_absorpt_correction_T_min 0.8751
_exptl_absorpt_correction_type multi-scan
_exptl_crystal_colour violet
_exptl_crystal_density_diffrn 1.359
_exptl_crystal_density_method 'not measured'
_exptl_crystal_description bar
_exptl_crystal_F_000 1036
_exptl_crystal_size_max 0.59
_exptl_crystal_size_mid 0.45
_exptl_crystal_size_min 0.10
_refine_diff_density_max 0.542
_refine_diff_density_min -0.584
_refine_diff_density_rms 0.058
_refine_ls_extinction_method none
_refine_ls_goodness_of_fit_ref 1.026
_refine_ls_hydrogen_treatment constr
_refine_ls_matrix_type full
_refine_ls_number_parameters 648
_refine_ls_number_reflns 8251
_refine_ls_number_restraints 0
_refine_ls_restrained_S_all 1.026
_refine_ls_R_factor_all 0.0868
_refine_ls_R_factor_gt 0.0527
_refine_ls_shift/su_max 0.004
_refine_ls_shift/su_mean 0.000
_refine_ls_structure_factor_coef Fsqd
_refine_ls_weighting_details 'calc w=1/[\s^2^(Fo^2^)+(0.0651P)^2^+1.5108P] where P=(Fo^2^+2Fc^2^)/3'
_refine_ls_weighting_scheme calc
_refine_ls_wR_factor_gt 0.1265
_refine_ls_wR_factor_ref 0.1413
_reflns_number_gt 5700
_reflns_number_total 8251
_reflns_threshold_expression I>2\s(I)
_cod_data_source_file c4cc08967g2.cif
_cod_data_source_block mj168_teply_uochb
_cod_depositor_comments
;Adding full bibliography for 7116236--7116249.cif.

The following automatic conversions were performed:

'_exptl_absorpt_correction_type' value 'multi-scans' was replaced
with the value 'multi-scan' as specified in the replacement file
'src/cod-tools/trunk/data/replacement-values/replacement_values.lst'.

Automatic conversion script
Id: cif_fix_values 5376 2017-05-30 11:51:03Z andrius 
;
_cod_database_code 7116238

loop_
_symmetry_equiv_pos_as_xyz
'x, y, z'
'-x, -y, -z'

loop_
_atom_site_label
_atom_site_type_symbol
_atom_site_fract_x
_atom_site_fract_y
_atom_site_fract_z
_atom_site_U_iso_or_equiv
_atom_site_adp_type
_atom_site_occupancy
_atom_site_symmetry_multiplicity
_atom_site_calc_flag
_atom_site_refinement_flags
_atom_site_disorder_assembly
_atom_site_disorder_group
C1 C 0.5392(3) 0.54530(17) 0.17921(15) 0.0208(6) Uani 1 1 d . . .
H1 H 0.5071 0.5756 0.2135 0.025 Uiso 1 1 calc R . .
C2 C 0.6000(3) 0.58982(18) 0.11073(15) 0.0244(6) Uani 1 1 d . . .
C3 C 0.6473(4) 0.54184(19) 0.06277(16) 0.0285(7) Uani 1 1 d . . .
H3 H 0.6826 0.5703 0.0146 0.034 Uiso 1 1 calc R . .
C4 C 0.6431(4) 0.45459(19) 0.08464(16) 0.0270(7) Uani 1 1 d . . .
H4 H 0.6821 0.4221 0.0524 0.032 Uiso 1 1 calc R . .
N5 N 0.5850(3) 0.41346(14) 0.15090(12) 0.0209(5) Uani 1 1 d . . .
C6 C 0.5870(4) 0.31753(18) 0.17358(16) 0.0262(7) Uani 1 1 d . . .
H6A H 0.6689 0.2902 0.1439 0.031 Uiso 1 1 calc R . .
H6B H 0.4757 0.3081 0.1652 0.031 Uiso 1 1 calc R . .
C7 C 0.6331(4) 0.27540(18) 0.25385(16) 0.0290(7) Uani 1 1 d . . .
H7A H 0.6291 0.2121 0.2697 0.035 Uiso 1 1 calc R . .
H7B H 0.7483 0.2805 0.2613 0.035 Uiso 1 1 calc R . .
C8 C 0.5155(3) 0.31925(18) 0.29927(16) 0.0247(6) Uani 1 1 d . . .
C9 C 0.4642(4) 0.27341(19) 0.37015(16) 0.0294(7) Uani 1 1 d . . .
C10 C 0.3569(4) 0.3190(2) 0.40986(15) 0.0276(7) Uani 1 1 d . . .
C11 C 0.2918(3) 0.40839(19) 0.37775(15) 0.0249(7) Uani 1 1 d . . .
C12 C 0.1803(4) 0.4623(2) 0.41859(16) 0.0298(7) Uani 1 1 d . . .
H12A H 0.0633 0.4573 0.4149 0.036 Uiso 1 1 calc R . .
H12B H 0.2124 0.4390 0.4711 0.036 Uiso 1 1 calc R . .
C13 C 0.1945(4) 0.5577(2) 0.38725(16) 0.0319(7) Uani 1 1 d . . .
H13A H 0.1137 0.5929 0.4116 0.038 Uiso 1 1 calc R . .
H13B H 0.3079 0.5636 0.3966 0.038 Uiso 1 1 calc R . .
N14 N 0.1612(3) 0.59115(15) 0.30741(13) 0.0254(6) Uani 1 1 d . . .
C15 C 0.0718(4) 0.67462(19) 0.27619(19) 0.0324(8) Uani 1 1 d . . .
H15 H 0.0331 0.7102 0.3061 0.039 Uiso 1 1 calc R . .
C16 C 0.0375(4) 0.7073(2) 0.20390(19) 0.0340(8) Uani 1 1 d . . .
H16 H -0.0141 0.7674 0.1824 0.041 Uiso 1 1 calc R . .
C17 C 0.0778(3) 0.65283(18) 0.15989(16) 0.0260(7) Uani 1 1 d . . .
C18 C 0.0295(4) 0.6799(2) 0.08581(17) 0.0316(7) Uani 1 1 d . . .
H18 H -0.0181 0.7400 0.0614 0.038 Uiso 1 1 calc R . .
C19 C 0.0500(4) 0.6214(2) 0.04860(17) 0.0350(8) Uani 1 1 d . . .
H19 H 0.0192 0.6410 -0.0017 0.042 Uiso 1 1 calc R . .
C20 C 0.1165(4) 0.5324(2) 0.08466(15) 0.0273(7) Uani 1 1 d . . .
H20 H 0.1222 0.4910 0.0597 0.033 Uiso 1 1 calc R . .
C21 C 0.1736(3) 0.50403(18) 0.15554(15) 0.0215(6) Uani 1 1 d . . .
H21 H 0.2216 0.4437 0.1787 0.026 Uiso 1 1 calc R . .
C22 C 0.1616(3) 0.56398(17) 0.19438(15) 0.0210(6) Uani 1 1 d . . .
C23 C 0.2190(3) 0.53766(17) 0.26776(15) 0.0204(6) Uani 1 1 d . . .
C24 C 0.3280(3) 0.45237(17) 0.30469(14) 0.0203(6) Uani 1 1 d . . .
C25 C 0.4523(3) 0.40926(17) 0.26777(15) 0.0204(6) Uani 1 1 d . . .
C26 C 0.5248(3) 0.45817(17) 0.19816(14) 0.0193(6) Uani 1 1 d . . .
C27 C 0.5294(5) 0.1752(2) 0.40218(19) 0.0456(9) Uani 1 1 d . . .
H27A H 0.5572 0.1598 0.4541 0.068 Uiso 1 1 calc R . .
H27B H 0.6294 0.1583 0.3757 0.068 Uiso 1 1 calc R . .
H27C H 0.4438 0.1438 0.3975 0.068 Uiso 1 1 calc R . .
C28 C 0.3035(4) 0.2722(2) 0.48682(16) 0.0399(8) Uani 1 1 d . . .
H28A H 0.3713 0.2814 0.5224 0.060 Uiso 1 1 calc R . .
H28B H 0.3191 0.2091 0.4946 0.060 Uiso 1 1 calc R . .
H28C H 0.1858 0.2959 0.4932 0.060 Uiso 1 1 calc R . .
C29 C 0.6210(4) 0.68053(19) 0.08745(17) 0.0292(7) Uani 1 1 d . . .
H29 H 0.6478 0.7063 0.0374 0.035 Uiso 1 1 calc R . .
C30 C 0.6062(4) 0.7305(2) 0.12967(16) 0.0298(7) Uani 1 1 d . . .
H30 H 0.5732 0.7056 0.1789 0.036 Uiso 1 1 calc R . .
C31 C 0.6355(4) 0.82006(19) 0.10781(17) 0.0296(7) Uani 1 1 d . . .
C32 C 0.6859(4) 0.86546(19) 0.03761(17) 0.0293(7) Uani 1 1 d . . .
H32 H 0.7036 0.8369 0.0017 0.035 Uiso 1 1 calc R . .
C33 C 0.7109(4) 0.9515(2) 0.01872(18) 0.0336(7) Uani 1 1 d . . .
H33 H 0.7496 0.9797 -0.0289 0.040 Uiso 1 1 calc R . .
C34 C 0.6793(4) 0.9967(2) 0.06976(18) 0.0333(7) Uani 1 1 d . . .
C35 C 0.6313(4) 0.9508(2) 0.14043(19) 0.0387(8) Uani 1 1 d . . .
H35 H 0.6120 0.9791 0.1765 0.046 Uiso 1 1 calc R . .
C36 C 0.6115(4) 0.8646(2) 0.15848(18) 0.0356(8) Uani 1 1 d . . .
H36 H 0.5806 0.8349 0.2071 0.043 Uiso 1 1 calc R . .
N37 N 0.6948(4) 1.08333(17) 0.05081(16) 0.0429(7) Uani 1 1 d . . .
C38 C 0.7620(5) 1.1264(2) -0.0194(2) 0.0508(10) Uani 1 1 d . . .
H38A H 0.8758 1.0951 -0.0236 0.076 Uiso 1 1 calc R . .
H38B H 0.7636 1.1874 -0.0238 0.076 Uiso 1 1 calc R . .
H38C H 0.6924 1.1261 -0.0586 0.076 Uiso 1 1 calc R . .
C39 C 0.6266(5) 1.1347(2) 0.0978(2) 0.0539(10) Uani 1 1 d . . .
H39A H 0.5112 1.1283 0.1100 0.081 Uiso 1 1 calc R . .
H39B H 0.6292 1.1969 0.0721 0.081 Uiso 1 1 calc R . .
H39C H 0.6932 1.1136 0.1429 0.081 Uiso 1 1 calc R . .
C40 C 0.8551(4) 0.83396(19) 0.82073(16) 0.0271(7) Uani 1 1 d . . .
C41 C 0.7659(4) 0.8893(2) 0.76044(17) 0.0333(7) Uani 1 1 d . . .
H41 H 0.7141 0.8658 0.7309 0.040 Uiso 1 1 calc R . .
C42 C 0.7492(4) 0.9824(2) 0.74099(19) 0.0389(8) Uani 1 1 d . . .
C43 C 0.6561(5) 1.0415(2) 0.6796(2) 0.0552(11) Uani 1 1 d . . .
H43 H 0.6053 1.0196 0.6486 0.066 Uiso 1 1 calc R . .
C44 C 0.6379(5) 1.1303(3) 0.6641(3) 0.0690(14) Uani 1 1 d . . .
H44 H 0.5736 1.1697 0.6227 0.083 Uiso 1 1 calc R . .
C45 C 0.7133(5) 1.1639(3) 0.7088(3) 0.0724(15) Uani 1 1 d . . .
H45 H 0.6989 1.2257 0.6980 0.087 Uiso 1 1 calc R . .
C46 C 0.8064(5) 1.1083(2) 0.7674(3) 0.0590(11) Uani 1 1 d . . .
H46 H 0.8584 1.1317 0.7968 0.071 Uiso 1 1 calc R . .
C47 C 0.8279(4) 1.0156(2) 0.7857(2) 0.0434(9) Uani 1 1 d . . .
C48 C 0.9244(5) 0.9563(2) 0.8464(2) 0.0466(9) Uani 1 1 d . . .
H48 H 0.9817 0.9782 0.8753 0.056 Uiso 1 1 calc R . .
C49 C 0.9361(4) 0.8680(2) 0.86412(18) 0.0393(8) Uani 1 1 d . . .
H49 H 0.9992 0.8289 0.9060 0.047 Uiso 1 1 calc R . .
C50 C 0.7280(3) 0.50738(19) 0.36698(15) 0.0250(7) Uani 1 1 d . . .
C51 C 0.7148(4) 0.4368(2) 0.42790(16) 0.0274(7) Uani 1 1 d . . .
H51 H 0.6483 0.4455 0.4678 0.033 Uiso 1 1 calc R . .
C52 C 0.8000(4) 0.3505(2) 0.43198(16) 0.0296(7) Uani 1 1 d . . .
C53 C 0.7923(4) 0.2774(2) 0.49475(17) 0.0344(8) Uani 1 1 d . . .
H53 H 0.7276 0.2848 0.5355 0.041 Uiso 1 1 calc R . .
C54 C 0.8779(4) 0.1953(2) 0.4973(2) 0.0435(9) Uani 1 1 d . . .
H54 H 0.8718 0.1460 0.5399 0.052 Uiso 1 1 calc R . .
C55 C 0.9749(4) 0.1835(2) 0.43744(19) 0.0414(8) Uani 1 1 d . . .
H55 H 1.0342 0.1263 0.4402 0.050 Uiso 1 1 calc R . .
C56 C 0.9846(4) 0.2528(2) 0.37586(18) 0.0343(8) Uani 1 1 d . . .
H56 H 1.0498 0.2438 0.3358 0.041 Uiso 1 1 calc R . .
C57 C 0.8973(4) 0.3392(2) 0.37108(16) 0.0285(7) Uani 1 1 d . . .
C58 C 0.9043(4) 0.4131(2) 0.30807(16) 0.0276(7) Uani 1 1 d . . .
H58 H 0.9662 0.4055 0.2667 0.033 Uiso 1 1 calc R . .
C59 C 0.8229(3) 0.4955(2) 0.30598(16) 0.0266(7) Uani 1 1 d . . .
H59 H 0.8300 0.5448 0.2636 0.032 Uiso 1 1 calc R . .
S1 S 0.86838(9) 0.71943(5) 0.84760(4) 0.02663(19) Uani 1 1 d . . .
O1 O 0.7645(3) 0.69742(13) 0.91178(11) 0.0340(5) Uani 1 1 d . . .
O2 O 1.0418(3) 0.67942(14) 0.86324(13) 0.0413(6) Uani 1 1 d . . .
O3 O 0.8038(3) 0.70451(13) 0.78544(11) 0.0368(5) Uani 1 1 d . . .
S2 S 0.62417(9) 0.61553(5) 0.36172(4) 0.02703(19) Uani 1 1 d . . .
O4 O 0.5432(3) 0.60789(13) 0.43173(11) 0.0316(5) Uani 1 1 d . . .
O5 O 0.7520(3) 0.66764(15) 0.34699(14) 0.0487(7) Uani 1 1 d . . .
O6 O 0.5049(3) 0.64206(13) 0.30177(11) 0.0344(5) Uani 1 1 d . . .
N1S N 0.2334(6) 0.0382(3) 0.6577(3) 0.0995(16) Uani 1 1 d . . .
C1S C 0.1803(5) 0.1239(3) 0.6637(2) 0.0428(11) Uani 0.80 1 d P A .
H11S H 0.1312 0.1189 0.7121 0.064 Uiso 0.80 1 calc PR . .
H12S H 0.0969 0.1592 0.6255 0.064 Uiso 0.80 1 calc PR . .
H13S H 0.2762 0.1524 0.6576 0.064 Uiso 0.80 1 calc PR . .
O1S O 0.2835(5) -0.0272(2) 0.7090(2) 0.0978(12) Uani 1 1 d . A .
O2S O 0.2626(8) 0.0419(4) 0.5919(4) 0.125(2) Uiso 0.80 1 d P A 1
C2S C 0.118(2) -0.0025(10) 0.6280(9) 0.035(4) Uiso 0.20 1 d P A 2
H21S H 0.1573 -0.0665 0.6441 0.053 Uiso 0.20 1 calc PR A 2
H22S H 0.1178 0.0209 0.5743 0.053 Uiso 0.20 1 calc PR A 2
H23S H 0.0055 0.0116 0.6461 0.053 Uiso 0.20 1 calc PR A 2
O3S O 0.347(3) 0.0538(17) 0.5835(14) 0.125(2) Uiso 0.20 1 d P A 2

loop_
_atom_site_aniso_label
_atom_site_aniso_U_11
_atom_site_aniso_U_22
_atom_site_aniso_U_33
_atom_site_aniso_U_23
_atom_site_aniso_U_13
_atom_site_aniso_U_12
C1 0.0179(14) 0.0229(15) 0.0251(15) -0.0127(12) -0.0022(12) -0.0029(11)
C2 0.0182(15) 0.0251(16) 0.0267(16) -0.0049(13) -0.0026(12) -0.0028(12)
C3 0.0243(16) 0.0313(17) 0.0271(16) -0.0084(14) 0.0041(13) -0.0027(13)
C4 0.0233(16) 0.0343(17) 0.0248(16) -0.0144(13) 0.0022(12) -0.0014(13)
N5 0.0186(12) 0.0198(12) 0.0260(13) -0.0107(10) -0.0013(10) -0.0017(9)
C6 0.0222(16) 0.0249(16) 0.0383(17) -0.0185(14) 0.0015(13) -0.0061(12)
C7 0.0281(17) 0.0193(15) 0.0377(18) -0.0086(13) -0.0017(14) -0.0018(12)
C8 0.0209(15) 0.0245(16) 0.0301(16) -0.0096(13) -0.0043(12) -0.0054(12)
C9 0.0286(17) 0.0263(16) 0.0318(17) -0.0051(14) -0.0101(13) -0.0065(13)
C10 0.0292(17) 0.0351(18) 0.0212(15) -0.0064(13) -0.0051(13) -0.0152(14)
C11 0.0218(16) 0.0346(17) 0.0234(15) -0.0127(13) -0.0027(12) -0.0109(13)
C12 0.0263(17) 0.0451(19) 0.0217(15) -0.0137(14) 0.0009(13) -0.0107(14)
C13 0.0302(18) 0.0440(19) 0.0337(17) -0.0255(15) 0.0073(14) -0.0143(14)
N14 0.0193(13) 0.0290(14) 0.0352(14) -0.0192(11) 0.0067(11) -0.0084(10)
C15 0.0239(17) 0.0262(17) 0.055(2) -0.0242(16) 0.0116(15) -0.0067(13)
C16 0.0286(18) 0.0218(16) 0.053(2) -0.0151(15) 0.0036(15) -0.0036(13)
C17 0.0166(15) 0.0207(15) 0.0389(18) -0.0086(13) 0.0057(13) -0.0035(12)
C18 0.0252(17) 0.0251(16) 0.0347(18) 0.0005(14) 0.0007(14) -0.0009(13)
C19 0.0249(17) 0.043(2) 0.0291(17) -0.0027(15) -0.0031(13) -0.0034(14)
C20 0.0229(16) 0.0341(17) 0.0255(16) -0.0126(13) 0.0011(12) -0.0027(13)
C21 0.0170(14) 0.0205(15) 0.0255(15) -0.0063(12) 0.0001(12) -0.0031(11)
C22 0.0134(14) 0.0221(15) 0.0281(15) -0.0091(12) 0.0024(12) -0.0043(11)
C23 0.0163(14) 0.0206(14) 0.0288(15) -0.0124(12) 0.0059(12) -0.0085(11)
C24 0.0193(15) 0.0247(15) 0.0210(14) -0.0106(12) -0.0016(11) -0.0077(12)
C25 0.0177(14) 0.0233(15) 0.0227(14) -0.0098(12) -0.0036(11) -0.0049(11)
C26 0.0122(13) 0.0244(15) 0.0228(14) -0.0117(12) -0.0026(11) 0.0003(11)
C27 0.053(2) 0.0309(19) 0.044(2) -0.0016(16) -0.0022(17) -0.0074(16)
C28 0.050(2) 0.044(2) 0.0259(17) -0.0056(15) -0.0033(15) -0.0184(17)
C29 0.0267(17) 0.0292(17) 0.0293(16) -0.0073(14) 0.0000(13) -0.0042(13)
C30 0.0258(17) 0.0351(18) 0.0259(16) -0.0080(14) 0.0044(13) -0.0049(13)
C31 0.0256(16) 0.0265(16) 0.0338(17) -0.0078(14) 0.0003(13) -0.0026(13)
C32 0.0245(16) 0.0295(17) 0.0363(18) -0.0182(14) -0.0029(13) 0.0024(13)
C33 0.0286(18) 0.0294(17) 0.0389(18) -0.0088(15) 0.0005(14) -0.0013(14)
C34 0.0276(17) 0.0276(17) 0.046(2) -0.0145(15) -0.0025(15) -0.0037(13)
C35 0.041(2) 0.0350(19) 0.046(2) -0.0215(16) 0.0069(16) -0.0093(15)
C36 0.0358(19) 0.0348(18) 0.0378(19) -0.0145(15) 0.0061(15) -0.0083(15)
N37 0.0501(19) 0.0282(15) 0.0540(19) -0.0156(14) 0.0028(15) -0.0130(13)
C38 0.044(2) 0.034(2) 0.069(3) -0.0081(19) -0.0001(19) -0.0098(17)
C39 0.065(3) 0.0306(19) 0.072(3) -0.0272(19) -0.006(2) -0.0032(18)
C40 0.0263(16) 0.0269(16) 0.0277(16) -0.0089(13) 0.0035(13) -0.0056(13)
C41 0.0309(18) 0.0303(17) 0.0377(18) -0.0090(14) 0.0005(14) -0.0078(14)
C42 0.0339(19) 0.0250(17) 0.049(2) -0.0028(15) 0.0087(16) -0.0051(14)
C43 0.047(2) 0.039(2) 0.065(3) 0.0030(19) -0.0027(19) -0.0086(18)
C44 0.036(2) 0.041(2) 0.092(4) 0.021(2) 0.008(2) -0.0011(19)
C45 0.044(3) 0.026(2) 0.129(4) -0.009(3) 0.031(3) -0.0057(19)
C46 0.052(3) 0.037(2) 0.094(3) -0.028(2) 0.028(2) -0.0174(19)
C47 0.040(2) 0.0304(18) 0.060(2) -0.0154(17) 0.0165(18) -0.0098(15)
C48 0.052(2) 0.048(2) 0.052(2) -0.0274(19) 0.0056(18) -0.0204(18)
C49 0.042(2) 0.041(2) 0.0378(19) -0.0113(16) -0.0031(16) -0.0143(16)
C50 0.0168(15) 0.0360(17) 0.0267(16) -0.0153(14) -0.0011(12) -0.0060(12)
C51 0.0205(16) 0.0386(18) 0.0262(16) -0.0138(14) 0.0024(12) -0.0079(13)
C52 0.0239(16) 0.0364(18) 0.0307(17) -0.0112(14) -0.0023(13) -0.0097(14)
C53 0.0350(19) 0.0386(19) 0.0319(17) -0.0122(15) 0.0058(14) -0.0131(15)
C54 0.047(2) 0.037(2) 0.044(2) -0.0079(16) -0.0020(17) -0.0113(16)
C55 0.041(2) 0.0316(19) 0.052(2) -0.0160(17) 0.0001(17) -0.0044(15)
C56 0.0304(18) 0.0374(19) 0.0402(19) -0.0191(16) -0.0002(14) -0.0071(14)
C57 0.0217(16) 0.0375(18) 0.0305(17) -0.0147(14) -0.0013(13) -0.0084(13)
C58 0.0204(16) 0.0403(18) 0.0263(16) -0.0166(14) 0.0024(12) -0.0064(13)
C59 0.0195(15) 0.0361(18) 0.0257(16) -0.0107(13) -0.0007(12) -0.0076(13)
S1 0.0242(4) 0.0234(4) 0.0276(4) -0.0050(3) 0.0021(3) -0.0010(3)
O1 0.0312(12) 0.0345(12) 0.0303(12) -0.0035(10) 0.0023(9) -0.0058(10)
O2 0.0250(12) 0.0334(13) 0.0546(15) -0.0056(11) -0.0008(10) 0.0031(10)
O3 0.0463(14) 0.0322(12) 0.0342(12) -0.0130(10) -0.0002(10) -0.0092(10)
S2 0.0272(4) 0.0312(4) 0.0279(4) -0.0151(3) 0.0065(3) -0.0100(3)
O4 0.0313(12) 0.0413(13) 0.0284(11) -0.0192(10) 0.0055(9) -0.0093(10)
O5 0.0431(15) 0.0517(15) 0.0700(17) -0.0372(13) 0.0257(13) -0.0287(12)
O6 0.0425(14) 0.0312(12) 0.0276(11) -0.0125(9) -0.0012(10) 0.0020(10)
N1S 0.105(4) 0.118(4) 0.064(3) -0.042(3) -0.015(3) 0.029(3)
C1S 0.036(2) 0.044(3) 0.043(3) -0.015(2) 0.005(2) 0.002(2)
O1S 0.141(4) 0.068(2) 0.075(2) -0.0113(19) 0.008(2) -0.023(2)

loop_
_atom_type_symbol
_atom_type_description
_atom_type_scat_dispersion_real
_atom_type_scat_dispersion_imag
_atom_type_scat_source
C C 0.0033 0.0016 'International Tables Vol C Tables 4.2.6.8 and 6.1.1.4'
H H 0.0000 0.0000 'International Tables Vol C Tables 4.2.6.8 and 6.1.1.4'
N N 0.0061 0.0033 'International Tables Vol C Tables 4.2.6.8 and 6.1.1.4'
O O 0.0106 0.0060 'International Tables Vol C Tables 4.2.6.8 and 6.1.1.4'
S S 0.1246 0.1234 'International Tables Vol C Tables 4.2.6.8 and 6.1.1.4'

loop_
_geom_angle_atom_site_label_1
_geom_angle_atom_site_label_2
_geom_angle_atom_site_label_3
_geom_angle
C26 C1 C2 121.6(3)
C26 C1 H1 119.2
C2 C1 H1 119.2
C3 C2 C1 116.8(3)
C3 C2 C29 118.4(3)
C1 C2 C29 124.7(3)
C4 C3 C2 120.4(3)
C4 C3 H3 119.8
C2 C3 H3 119.8
N5 C4 C3 121.3(3)
N5 C4 H4 119.3
C3 C4 H4 119.3
C4 N5 C26 121.1(2)
C4 N5 C6 119.7(2)
C26 N5 C6 119.2(2)
N5 C6 C7 109.4(2)
N5 C6 H6A 109.8
C7 C6 H6A 109.8
N5 C6 H6B 109.8
C7 C6 H6B 109.8
H6A C6 H6B 108.3
C8 C7 C6 110.5(2)
C8 C7 H7A 109.5
C6 C7 H7A 109.5
C8 C7 H7B 109.5
C6 C7 H7B 109.5
H7A C7 H7B 108.1
C25 C8 C9 119.8(3)
C25 C8 C7 117.0(2)
C9 C8 C7 123.2(3)
C10 C9 C8 120.0(3)
C10 C9 C27 121.1(3)
C8 C9 C27 118.9(3)
C11 C10 C9 120.0(3)
C11 C10 C28 118.7(3)
C9 C10 C28 121.2(3)
C10 C11 C24 120.3(3)
C10 C11 C12 122.6(3)
C24 C11 C12 117.0(3)
C13 C12 C11 110.6(2)
C13 C12 H12A 109.5
C11 C12 H12A 109.5
C13 C12 H12B 109.5
C11 C12 H12B 109.5
H12A C12 H12B 108.1
N14 C13 C12 110.2(2)
N14 C13 H13A 109.6
C12 C13 H13A 109.6
N14 C13 H13B 109.6
C12 C13 H13B 109.6
H13A C13 H13B 108.1
C23 N14 C15 122.1(3)
C23 N14 C13 118.6(2)
C15 N14 C13 119.3(2)
C16 C15 N14 121.1(3)
C16 C15 H15 119.4
N14 C15 H15 119.4
C15 C16 C17 120.4(3)
C15 C16 H16 119.8
C17 C16 H16 119.8
C18 C17 C16 123.3(3)
C18 C17 C22 119.0(3)
C16 C17 C22 117.6(3)
C19 C18 C17 121.1(3)
C19 C18 H18 119.4
C17 C18 H18 119.4
C18 C19 C20 119.8(3)
C18 C19 H19 120.1
C20 C19 H19 120.1
C21 C20 C19 120.9(3)
C21 C20 H20 119.6
C19 C20 H20 119.6
C20 C21 C22 120.4(3)
C20 C21 H21 119.8
C22 C21 H21 119.8
C21 C22 C23 122.4(2)
C21 C22 C17 118.2(2)
C23 C22 C17 119.2(2)
N14 C23 C22 118.1(2)
N14 C23 C24 118.1(2)
C22 C23 C24 123.6(2)
C11 C24 C25 119.3(2)
C11 C24 C23 117.2(2)
C25 C24 C23 123.1(2)
C8 C25 C24 119.6(3)
C8 C25 C26 118.7(2)
C24 C25 C26 121.6(2)
N5 C26 C1 118.3(2)
N5 C26 C25 117.6(2)
C1 C26 C25 124.1(2)
C9 C27 H27A 109.5
C9 C27 H27B 109.5
H27A C27 H27B 109.5
C9 C27 H27C 109.5
H27A C27 H27C 109.5
H27B C27 H27C 109.5
C10 C28 H28A 109.5
C10 C28 H28B 109.5
H28A C28 H28B 109.5
C10 C28 H28C 109.5
H28A C28 H28C 109.5
H28B C28 H28C 109.5
C30 C29 C2 125.8(3)
C30 C29 H29 117.1
C2 C29 H29 117.1
C29 C30 C31 126.3(3)
C29 C30 H30 116.9
C31 C30 H30 116.9
C36 C31 C32 116.9(3)
C36 C31 C30 119.3(3)
C32 C31 C30 123.8(3)
C33 C32 C31 121.9(3)
C33 C32 H32 119.0
C31 C32 H32 119.0
C32 C33 C34 120.3(3)
C32 C33 H33 119.8
C34 C33 H33 119.8
N37 C34 C35 121.2(3)
N37 C34 C33 121.1(3)
C35 C34 C33 117.7(3)
C36 C35 C34 120.9(3)
C36 C35 H35 119.5
C34 C35 H35 119.5
C35 C36 C31 122.2(3)
C35 C36 H36 118.9
C31 C36 H36 118.9
C34 N37 C38 120.3(3)
C34 N37 C39 120.2(3)
C38 N37 C39 119.2(3)
N37 C38 H38A 109.5
N37 C38 H38B 109.5
H38A C38 H38B 109.5
N37 C38 H38C 109.5
H38A C38 H38C 109.5
H38B C38 H38C 109.5
N37 C39 H39A 109.5
N37 C39 H39B 109.5
H39A C39 H39B 109.5
N37 C39 H39C 109.5
H39A C39 H39C 109.5
H39B C39 H39C 109.5
C41 C40 C49 120.2(3)
C41 C40 S1 121.0(2)
C49 C40 S1 118.8(2)
C40 C41 C42 120.6(3)
C40 C41 H41 119.7
C42 C41 H41 119.7
C43 C42 C47 119.3(3)
C43 C42 C41 122.1(3)
C47 C42 C41 118.6(3)
C44 C43 C42 120.5(4)
C44 C43 H43 119.8
C42 C43 H43 119.8
C43 C44 C45 120.6(4)
C43 C44 H44 119.7
C45 C44 H44 119.7
C46 C45 C44 120.0(4)
C46 C45 H45 120.0
C44 C45 H45 120.0
C45 C46 C47 121.3(4)
C45 C46 H46 119.3
C47 C46 H46 119.3
C48 C47 C42 119.4(3)
C48 C47 C46 122.4(4)
C42 C47 C46 118.3(4)
C49 C48 C47 120.6(3)
C49 C48 H48 119.7
C47 C48 H48 119.7
C48 C49 C40 120.5(3)
C48 C49 H49 119.7
C40 C49 H49 119.7
C51 C50 C59 120.6(3)
C51 C50 S2 120.9(2)
C59 C50 S2 118.5(2)
C50 C51 C52 120.5(3)
C50 C51 H51 119.7
C52 C51 H51 119.7
C53 C52 C57 119.8(3)
C53 C52 C51 121.6(3)
C57 C52 C51 118.6(3)
C54 C53 C52 120.1(3)
C54 C53 H53 120.0
C52 C53 H53 120.0
C53 C54 C55 120.5(3)
C53 C54 H54 119.7
C55 C54 H54 119.7
C56 C55 C54 120.8(3)
C56 C55 H55 119.6
C54 C55 H55 119.6
C55 C56 C57 120.3(3)
C55 C56 H56 119.8
C57 C56 H56 119.8
C58 C57 C52 119.5(3)
C58 C57 C56 122.1(3)
C52 C57 C56 118.5(3)
C59 C58 C57 120.7(3)
C59 C58 H58 119.7
C57 C58 H58 119.7
C58 C59 C50 120.1(3)
C58 C59 H59 119.9
C50 C59 H59 119.9
O2 S1 O1 112.68(13)
O2 S1 O3 113.44(14)
O1 S1 O3 112.36(13)
O2 S1 C40 106.46(14)
O1 S1 C40 105.91(13)
O3 S1 C40 105.22(13)
O5 S2 O4 113.50(13)
O5 S2 O6 113.38(15)
O4 S2 O6 112.26(13)
O5 S2 C50 105.99(14)
O4 S2 C50 106.27(13)
O6 S2 C50 104.53(12)
O1S N1S O2S 122.4(5)
O1S N1S C1S 123.8(4)
O2S N1S C1S 111.5(5)
O1S N1S C2S 95.4(8)
C1S N1S C2S 121.0(7)
O1S N1S O3S 116.4(9)
C1S N1S O3S 104.4(10)
C2S N1S O3S 92.0(12)
N1S C1S H11S 109.5
N1S C1S H12S 109.5
H11S C1S H12S 109.5
N1S C1S H13S 109.5
H11S C1S H13S 109.5
H12S C1S H13S 109.5
N1S C2S H21S 109.5
N1S C2S H22S 109.5
H21S C2S H22S 109.5
N1S C2S H23S 109.5
H21S C2S H23S 109.5
H22S C2S H23S 109.5

loop_
_geom_bond_atom_site_label_1
_geom_bond_atom_site_label_2
_geom_bond_distance
C1 C26 1.384(4)
C1 C2 1.401(4)
C1 H1 0.9500
C2 C3 1.397(4)
C2 C29 1.452(4)
C3 C4 1.361(4)
C3 H3 0.9500
C4 N5 1.344(4)
C4 H4 0.9500
N5 C26 1.365(3)
N5 C6 1.487(3)
C6 C7 1.510(4)
C6 H6A 0.9900
C6 H6B 0.9900
C7 C8 1.500(4)
C7 H7A 0.9900
C7 H7B 0.9900
C8 C25 1.395(4)
C8 C9 1.412(4)
C9 C10 1.397(4)
C9 C27 1.514(4)
C10 C11 1.391(4)
C10 C28 1.514(4)
C11 C24 1.401(4)
C11 C12 1.511(4)
C12 C13 1.508(4)
C12 H12A 0.9900
C12 H12B 0.9900
C13 N14 1.479(4)
C13 H13A 0.9900
C13 H13B 0.9900
N14 C23 1.349(3)
N14 C15 1.367(4)
C15 C16 1.345(5)
C15 H15 0.9500
C16 C17 1.410(4)
C16 H16 0.9500
C17 C18 1.408(4)
C17 C22 1.428(4)
C18 C19 1.361(4)
C18 H18 0.9500
C19 C20 1.400(4)
C19 H19 0.9500
C20 C21 1.371(4)
C20 H20 0.9500
C21 C22 1.412(4)
C21 H21 0.9500
C22 C23 1.419(4)
C23 C24 1.471(4)
C24 C25 1.413(4)
C25 C26 1.480(4)
C27 H27A 0.9800
C27 H27B 0.9800
C27 H27C 0.9800
C28 H28A 0.9800
C28 H28B 0.9800
C28 H28C 0.9800
C29 C30 1.324(4)
C29 H29 0.9500
C30 C31 1.458(4)
C30 H30 0.9500
C31 C36 1.390(4)
C31 C32 1.398(4)
C32 C33 1.395(4)
C32 H32 0.9500
C33 C34 1.405(4)
C33 H33 0.9500
C34 N37 1.379(4)
C34 C35 1.401(5)
C35 C36 1.384(4)
C35 H35 0.9500
C36 H36 0.9500
N37 C38 1.442(5)
N37 C39 1.451(4)
C38 H38A 0.9800
C38 H38B 0.9800
C38 H38C 0.9800
C39 H39A 0.9800
C39 H39B 0.9800
C39 H39C 0.9800
C40 C41 1.358(4)
C40 C49 1.415(4)
C40 S1 1.760(3)
C41 C42 1.428(4)
C41 H41 0.9500
C42 C43 1.404(5)
C42 C47 1.414(5)
C43 C44 1.367(6)
C43 H43 0.9500
C44 C45 1.402(7)
C44 H44 0.9500
C45 C46 1.352(6)
C45 H45 0.9500
C46 C47 1.419(5)
C46 H46 0.9500
C47 C48 1.409(5)
C48 C49 1.360(5)
C48 H48 0.9500
C49 H49 0.9500
C50 C51 1.367(4)
C50 C59 1.419(4)
C50 S2 1.777(3)
C51 C52 1.424(4)
C51 H51 0.9500
C52 C53 1.404(4)
C52 C57 1.423(4)
C53 C54 1.372(5)
C53 H53 0.9500
C54 C55 1.408(5)
C54 H54 0.9500
C55 C56 1.358(5)
C55 H55 0.9500
C56 C57 1.426(4)
C56 H56 0.9500
C57 C58 1.413(4)
C58 C59 1.368(4)
C58 H58 0.9500
C59 H59 0.9500
S1 O2 1.442(2)
S1 O1 1.448(2)
S1 O3 1.456(2)
S2 O5 1.446(2)
S2 O4 1.449(2)
S2 O6 1.456(2)
N1S O1S 1.210(5)
N1S O2S 1.263(7)
N1S C1S 1.426(6)
N1S C2S 1.503(16)
N1S O3S 1.64(3)
C1S H11S 0.9800
C1S H12S 0.9800
C1S H13S 0.9800
C2S H21S 0.9800
C2S H22S 0.9800
C2S H23S 0.9800
